data_4105010
loop_
_publ_author_name
'Yasuhiro Ohki'
'Motosuke Imada'
'Ayuro Murata'
'Yusuke Sunada'
'Shun Ohta'
'Masaru Honda'
'Takahiro Sasamori'
'Norihiro Tokitoh'
'Motomi Katada'
'Kazuyuki Tatsumi'

_publ_section_title
;
 Synthesis, Structures, and Electronic Properties of [8Fe-7S] Cluster
 Complexes Modeling the Nitrogenase P-Cluster
;
_journal_name_full 'Journal of the American Chemical Society'
_journal_page_first 13168
_journal_page_last 13178
_journal_paper_doi 10.1021/ja9055036
_journal_volume 131
_journal_year 2009
_chemical_formula_moiety 'C41 H104 Fe8 N8 S9 Si8 '
_chemical_formula_sum 'C41 H104 Fe8 N8 S9 Si8'
_chemical_formula_weight 1669.33
_space_group_IT_number 13
_symmetry_cell_setting monoclinic
_symmetry_Int_Tables_number 13
_symmetry_space_group_name_Hall '-P 2yc'
_symmetry_space_group_name_H-M 'P 1 2/c 1'
_cell_angle_alpha 90.0000
_cell_angle_beta 100.616(2)
_cell_angle_gamma 90.0000
_cell_formula_units_Z 2
_cell_length_a 14.8299(13)
_cell_length_b 10.5763(8)
_cell_length_c 24.935(2)
_cell_measurement_reflns_used 8098
_cell_measurement_temperature 173.1
_cell_measurement_theta_max 27.4
_cell_measurement_theta_min 3.0
_cell_volume 3844.0(5)
_computing_cell_refinement Unknown
_computing_data_collection Unknown
_computing_data_reduction CrystalStructure
_computing_publication_material 'CrystalStructure 3.8'
_computing_structure_refinement CRYSTALS
_computing_structure_solution SIR97
_diffrn_detector_area_resol_mean 12.20
_diffrn_measured_fraction_theta_full 0.997
_diffrn_measured_fraction_theta_max 0.997
_diffrn_measurement_device_type CCD
_diffrn_measurement_method \w
_diffrn_radiation_type 'Mo K\a'
_diffrn_radiation_wavelength 0.71070
_diffrn_reflns_av_R_equivalents 0.051
_diffrn_reflns_limit_h_max 19
_diffrn_reflns_limit_h_min -16
_diffrn_reflns_limit_k_max 13
_diffrn_reflns_limit_k_min -12
_diffrn_reflns_limit_l_max 32
_diffrn_reflns_limit_l_min -32
_diffrn_reflns_number 42806
_diffrn_reflns_theta_full 27.48
_diffrn_reflns_theta_max 27.48
_exptl_absorpt_coefficient_mu 1.865
_exptl_absorpt_correction_T_max 0.689
_exptl_absorpt_correction_T_min 0.548
_exptl_absorpt_correction_type multi-scan
_exptl_absorpt_process_details 'Jacobson, R. (1998) Private communication'
_exptl_crystal_colour black
_exptl_crystal_density_diffrn 1.442
_exptl_crystal_description block
_exptl_crystal_F_000 1740.00
_exptl_crystal_size_max 0.30
_exptl_crystal_size_mid 0.20
_exptl_crystal_size_min 0.20
_refine_diff_density_max 1.18
_refine_diff_density_min -0.76
_refine_ls_extinction_method none
_refine_ls_goodness_of_fit_ref 1.023
_refine_ls_hydrogen_treatment refall
_refine_ls_number_parameters 394
_refine_ls_number_reflns 8818
_refine_ls_R_factor_gt 0.0478
_refine_ls_shift/su_max 0.0000
_refine_ls_structure_factor_coef Fsqd
_refine_ls_weighting_details 'w = 1/[0.0001Fo^2^ + 1.0000\s(Fo^2^)]/(4Fo^2^)'
_refine_ls_weighting_scheme calc
_refine_ls_wR_factor_ref 0.1179
_reflns_number_gt 6434
_reflns_number_total 8818
_reflns_threshold_expression F^2^>2.0\s(F^2^)
_cod_data_source_file ja9055036_si_002_01.cif
_cod_data_source_block '_ohki038'
_cod_original_cell_volume 3844.0(6)
_cod_original_formula_sum 'C41 H104 Fe8 N8 S9 Si8 '
_cod_database_code 4105010

loop_
_symmetry_equiv_pos_site_id
_symmetry_equiv_pos_as_xyz
1 +X,+Y,+Z
2 -X,+Y,1/2-Z
3 -X,-Y,-Z
4 +X,-Y,1/2+Z

loop_
_atom_site_label
_atom_site_type_symbol
_atom_site_fract_x
_atom_site_fract_y
_atom_site_fract_z
_atom_site_U_iso_or_equiv
_atom_site_adp_type
_atom_site_occupancy
_atom_site_symmetry_multiplicity
_atom_site_calc_flag
_atom_site_refinement_flags
Fe(1) Fe 0.72130(3) 0.17982(5) 0.36005(2) 0.02719(14) Uani 1.00 1 d .
Fe(2) Fe 0.52808(3) 0.17587(5) 0.32896(2) 0.02526(14) Uani 1.00 1 d .
Fe(3) Fe 0.63146(3) 0.17017(5) 0.25037(2) 0.02608(14) Uani 1.00 1 d .
Fe(4) Fe 0.62587(3) -0.02708(5) 0.31475(2) 0.02703(14) Uani 1.00 1 d .
S(1) S 0.5000 0.04227(12) 0.2500 0.0243(3) Uani 1.00 2 d S
S(2) S 0.62878(7) 0.32959(9) 0.31202(4) 0.0295(2) Uani 1.00 1 d .
S(3) S 0.61897(6) 0.06009(9) 0.39640(4) 0.0299(2) Uani 1.00 1 d .
S(4) S 0.75560(6) 0.05520(9) 0.29170(4) 0.0319(2) Uani 1.00 1 d .
S(5) S 0.59688(7) -0.24090(9) 0.30119(4) 0.0343(2) Uani 1.00 1 d .
Si(1) Si 0.93074(8) 0.18559(11) 0.40447(5) 0.0399(3) Uani 1.00 1 d .
Si(2) Si 0.79592(8) 0.28618(12) 0.47470(5) 0.0403(3) Uani 1.00 1 d .
Si(3) Si 0.35377(8) 0.36116(11) 0.34244(5) 0.0393(3) Uani 1.00 1 d .
Si(4) Si 0.34955(7) 0.08275(11) 0.36976(4) 0.0339(3) Uani 1.00 1 d .
N(1) N 0.8235(2) 0.2356(2) 0.41376(12) 0.0309(8) Uani 1.00 1 d .
N(2) N 0.39172(19) 0.2060(2) 0.33238(11) 0.0268(7) Uani 1.00 1 d .
N(3) N 0.7640(2) -0.3323(3) 0.33631(15) 0.0419(10) Uani 1.00 1 d .
N(4) N 0.6800(2) -0.2899(3) 0.40346(14) 0.0395(9) Uani 1.00 1 d .
C(1) C 1.0260(2) 0.2388(5) 0.4598(2) 0.0687(17) Uani 1.00 1 d .
C(2) C 0.9576(3) 0.2509(4) 0.34005(19) 0.0560(15) Uani 1.00 1 d .
C(3) C 0.9408(3) 0.0099(4) 0.4057(2) 0.0618(16) Uani 1.00 1 d .
C(4) C 0.8767(3) 0.4077(4) 0.51096(19) 0.0615(16) Uani 1.00 1 d .
C(5) C 0.7975(3) 0.1559(4) 0.5244(2) 0.0680(18) Uani 1.00 1 d .
C(6) C 0.6800(3) 0.3602(4) 0.46417(19) 0.0564(15) Uani 1.00 1 d .
C(7) C 0.4281(3) 0.4857(3) 0.32165(19) 0.0512(14) Uani 1.00 1 d .
C(8) C 0.3509(4) 0.3955(5) 0.4154(2) 0.083(2) Uani 1.00 1 d .
C(9) C 0.2349(3) 0.3862(4) 0.3025(2) 0.0602(16) Uani 1.00 1 d .
C(10) C 0.4038(3) 0.0870(4) 0.44380(16) 0.0525(14) Uani 1.00 1 d .
C(11) C 0.2229(2) 0.0964(4) 0.36439(19) 0.0529(14) Uani 1.00 1 d .
C(12) C 0.3710(2) -0.0773(3) 0.34460(16) 0.0410(12) Uani 1.00 1 d .
C(13) C 0.6873(2) -0.2906(3) 0.35104(16) 0.0325(10) Uani 1.00 1 d .
C(14) C 0.7838(3) -0.3084(4) 0.2826(2) 0.0624(17) Uani 1.00 1 d .
C(15) C 0.8233(3) -0.4282(4) 0.3680(2) 0.0678(17) Uani 1.00 1 d .
C(16) C 0.7579(3) -0.2600(4) 0.44672(19) 0.0636(16) Uani 1.00 1 d .
C(17) C 0.5915(2) -0.2832(4) 0.42075(17) 0.0455(13) Uani 1.00 1 d .
C(18) C 1.000000(10) -0.0487(11) 0.250000(10) 0.188(7) Uani 1.00 2 d S
C(19) C 1.0000 -0.1845(8) 0.2500 0.086(3) Uani 1.00 2 d S
C(20) C 1.0388(4) -0.2521(7) 0.2976(2) 0.092(2) Uani 1.00 1 d .
C(21) C 1.0370(4) -0.3793(7) 0.2981(3) 0.096(2) Uani 1.00 1 d .
C(22) C 1.000000(10) -0.4401(10) 0.250000(10) 0.093(4) Uani 1.00 2 d S
H(1) H 1.0487 0.3201 0.4501 0.078 Uiso 1.00 1 c R
H(2) H 1.0754 0.1773 0.4641 0.078 Uiso 1.00 1 c R
H(3) H 1.0036 0.2465 0.4938 0.078 Uiso 1.00 1 c R
H(4) H 0.9362 0.1930 0.3103 0.068 Uiso 1.00 1 c R
H(5) H 1.0234 0.2620 0.3439 0.068 Uiso 1.00 1 c R
H(6) H 0.9274 0.3320 0.3324 0.068 Uiso 1.00 1 c R
H(7) H 0.9628 -0.0183 0.4428 0.072 Uiso 1.00 1 c R
H(8) H 0.9835 -0.0164 0.3827 0.072 Uiso 1.00 1 c R
H(9) H 0.8810 -0.0270 0.3921 0.072 Uiso 1.00 1 c R
H(10) H 0.9266 0.3664 0.5353 0.071 Uiso 1.00 1 c R
H(11) H 0.8440 0.4628 0.5319 0.071 Uiso 1.00 1 c R
H(12) H 0.9012 0.4572 0.4842 0.071 Uiso 1.00 1 c R
H(13) H 0.7373 0.1172 0.5198 0.082 Uiso 1.00 1 c R
H(14) H 0.8141 0.1892 0.5612 0.081 Uiso 1.00 1 c R
H(15) H 0.8423 0.0931 0.5184 0.082 Uiso 1.00 1 c R
H(16) H 0.6854 0.4501 0.4579 0.069 Uiso 1.00 1 c R
H(17) H 0.6530 0.3469 0.4963 0.069 Uiso 1.00 1 c R
H(18) H 0.6412 0.3220 0.4328 0.068 Uiso 1.00 1 c R
H(19) H 0.4755 0.5082 0.3524 0.061 Uiso 1.00 1 c R
H(20) H 0.3915 0.5597 0.3094 0.061 Uiso 1.00 1 c R
H(21) H 0.4564 0.4543 0.2921 0.061 Uiso 1.00 1 c R
H(22) H 0.2915 0.3722 0.4235 0.102 Uiso 1.00 1 c R
H(23) H 0.3612 0.4852 0.4221 0.102 Uiso 1.00 1 c R
H(24) H 0.3986 0.3476 0.4386 0.102 Uiso 1.00 1 c R
H(25) H 0.2385 0.4176 0.2664 0.074 Uiso 1.00 1 c R
H(26) H 0.2030 0.4473 0.3212 0.074 Uiso 1.00 1 c R
H(27) H 0.2017 0.3067 0.2992 0.074 Uiso 1.00 1 c R
H(28) H 0.4588 0.0354 0.4497 0.064 Uiso 1.00 1 c R
H(29) H 0.3609 0.0541 0.4654 0.065 Uiso 1.00 1 c R
H(30) H 0.4198 0.1734 0.4547 0.064 Uiso 1.00 1 c R
H(31) H 0.2098 0.1492 0.3938 0.065 Uiso 1.00 1 c R
H(32) H 0.1964 0.0133 0.3669 0.065 Uiso 1.00 1 c R
H(33) H 0.1966 0.1346 0.3297 0.065 Uiso 1.00 1 c R
H(34) H 0.3198 -0.1025 0.3166 0.050 Uiso 1.00 1 c R
H(35) H 0.3778 -0.1369 0.3746 0.050 Uiso 1.00 1 c R
H(36) H 0.4268 -0.0762 0.3294 0.050 Uiso 1.00 1 c R
H(37) H 0.7591 -0.3766 0.2583 0.078 Uiso 1.00 1 c R
H(38) H 0.8497 -0.3035 0.2846 0.078 Uiso 1.00 1 c R
H(39) H 0.7559 -0.2291 0.2687 0.078 Uiso 1.00 1 c R
H(40) H 0.8688 -0.3862 0.3951 0.081 Uiso 1.00 1 c R
H(41) H 0.8538 -0.4776 0.3439 0.081 Uiso 1.00 1 c R
H(42) H 0.7863 -0.4836 0.3862 0.081 Uiso 1.00 1 c R
H(43) H 0.7914 -0.3367 0.4588 0.073 Uiso 1.00 1 c R
H(44) H 0.7357 -0.2219 0.4772 0.073 Uiso 1.00 1 c R
H(45) H 0.7982 -0.2012 0.4328 0.073 Uiso 1.00 1 c R
H(46) H 0.5751 -0.1954 0.4249 0.055 Uiso 1.00 1 c R
H(47) H 0.5950 -0.3267 0.4553 0.055 Uiso 1.00 1 c R
H(48) H 0.5452 -0.3232 0.3935 0.055 Uiso 1.00 1 c R
H(49) H 0.9444 -0.0181 0.2609 0.236 Uiso 0.50 1 c R
H(50) H 1.0026 -0.0181 0.2136 0.236 Uiso 0.50 1 c R
H(51) H 1.0530 -0.0181 0.2754 0.236 Uiso 0.50 1 c R
H(52) H 1.0672 -0.2069 0.3302 0.114 Uiso 1.00 1 c R
H(53) H 1.0603 -0.4269 0.3310 0.121 Uiso 1.00 1 c R
H(54) H 1.0000 -0.5318 0.2500 0.120 Uiso 1.00 2 c R

loop_
_atom_site_aniso_label
_atom_site_aniso_U_11
_atom_site_aniso_U_22
_atom_site_aniso_U_33
_atom_site_aniso_U_12
_atom_site_aniso_U_13
_atom_site_aniso_U_23
Fe(1) 0.0221(2) 0.0317(3) 0.0257(2) -0.0022(2) -0.0010(2) -0.0012(2)
Fe(2) 0.0212(2) 0.0302(3) 0.0235(2) -0.0001(2) 0.0017(2) -0.0010(2)
Fe(3) 0.0214(2) 0.0329(3) 0.0229(2) -0.0021(2) 0.0013(2) 0.0000(2)
Fe(4) 0.0232(2) 0.0282(2) 0.0276(3) 0.0008(2) -0.0008(2) -0.0000(2)
S(1) 0.0184(5) 0.0300(6) 0.0226(6) 0.0000 -0.0011(4) 0.0000
S(2) 0.0292(5) 0.0291(4) 0.0288(5) -0.0014(3) 0.0014(4) 0.0008(3)
S(3) 0.0283(5) 0.0345(5) 0.0255(4) -0.0010(4) 0.0006(3) 0.0022(3)
S(4) 0.0214(4) 0.0400(5) 0.0331(5) 0.0007(4) 0.0020(3) -0.0040(4)
S(5) 0.0336(5) 0.0312(5) 0.0339(5) 0.0004(4) -0.0045(4) -0.0031(4)
Si(1) 0.0261(6) 0.0411(6) 0.0478(7) -0.0026(5) -0.0051(5) 0.0013(5)
Si(2) 0.0428(7) 0.0442(6) 0.0307(6) -0.0086(5) -0.0021(5) -0.0020(5)
Si(3) 0.0430(6) 0.0395(6) 0.0370(6) 0.0100(5) 0.0117(5) -0.0048(5)
Si(4) 0.0297(5) 0.0446(6) 0.0284(5) 0.0015(5) 0.0083(4) 0.0054(5)
N(1) 0.0234(16) 0.0356(17) 0.0303(17) -0.0023(13) -0.0040(13) 0.0006(14)
N(2) 0.0242(15) 0.0348(16) 0.0214(15) 0.0022(13) 0.0039(12) -0.0004(13)
N(3) 0.0355(19) 0.0376(19) 0.052(2) 0.0111(15) 0.0077(17) 0.0059(16)
N(4) 0.0369(19) 0.044(2) 0.0338(19) -0.0006(16) -0.0045(15) 0.0026(16)
C(1) 0.032(2) 0.084(3) 0.078(3) -0.004(2) -0.018(2) -0.014(3)
C(2) 0.037(2) 0.062(3) 0.070(3) -0.002(2) 0.016(2) 0.004(2)
C(3) 0.050(3) 0.056(3) 0.072(3) 0.015(2) -0.008(2) 0.008(2)
C(4) 0.067(3) 0.059(3) 0.051(3) -0.010(2) -0.007(2) -0.015(2)
C(5) 0.080(4) 0.077(3) 0.047(3) -0.018(3) 0.009(2) 0.018(2)
C(6) 0.059(3) 0.057(3) 0.054(3) 0.002(2) 0.014(2) -0.021(2)
C(7) 0.050(2) 0.036(2) 0.065(3) 0.009(2) 0.005(2) -0.014(2)
C(8) 0.139(5) 0.066(3) 0.049(3) 0.032(3) 0.032(3) -0.009(2)
C(9) 0.044(2) 0.054(2) 0.087(3) 0.018(2) 0.024(2) 0.015(2)
C(10) 0.057(2) 0.072(3) 0.032(2) 0.003(2) 0.015(2) 0.011(2)
C(11) 0.036(2) 0.067(3) 0.059(3) 0.002(2) 0.017(2) 0.018(2)
C(12) 0.040(2) 0.045(2) 0.040(2) -0.0052(19) 0.0126(19) 0.0106(19)
C(13) 0.031(2) 0.0246(18) 0.040(2) 0.0004(16) 0.0000(17) -0.0010(17)
C(14) 0.060(3) 0.064(3) 0.071(3) 0.017(2) 0.034(2) 0.005(2)
C(15) 0.051(3) 0.052(3) 0.099(4) 0.027(2) 0.008(2) 0.017(3)
C(16) 0.061(3) 0.075(3) 0.045(2) -0.004(2) -0.016(2) -0.000(2)
C(17) 0.050(2) 0.050(2) 0.038(2) -0.004(2) 0.013(2) 0.002(2)
C(18) 0.132(11) 0.123(11) 0.33(2) 0.0000 0.114(12) 0.0000
C(19) 0.059(5) 0.046(4) 0.170(11) 0.0000 0.065(6) 0.0000
C(20) 0.071(4) 0.096(5) 0.117(6) 0.011(3) 0.041(4) 0.007(4)
C(21) 0.072(4) 0.105(5) 0.125(6) 0.031(4) 0.056(4) 0.032(4)
C(22) 0.081(7) 0.098(8) 0.120(8) 0.0000 0.069(6) 0.0000

loop_
_atom_type_symbol
_atom_type_description
_atom_type_scat_dispersion_real
_atom_type_scat_dispersion_imag
_atom_type_scat_source
C C 0.003 0.002
;
International Tables for Crystallography
(1992, Vol. C, Tables 4.2.6.8 and 6.1.1.4)
;
H H 0.000 0.000
;
International Tables for Crystallography
(1992, Vol. C, Table 6.1.1.4)
;
N N 0.006 0.003
;
International Tables for Crystallography
(1992, Vol. C, Tables 4.2.6.8 and 6.1.1.4)
;
Fe Fe 0.346 0.844
;
International Tables for Crystallography
(1992, Vol. C, Tables 4.2.6.8 and 6.1.1.4)
;
S S 0.125 0.123
;
International Tables for Crystallography
(1992, Vol. C, Tables 4.2.6.8 and 6.1.1.4)
;
Si Si 0.082 0.070
;
International Tables for Crystallography
(1992, Vol. C, Tables 4.2.6.8 and 6.1.1.4)
;

loop_
_geom_angle_atom_site_label_1
_geom_angle_atom_site_label_2
_geom_angle_atom_site_label_3
_geom_angle
_geom_angle_publ_flag
_geom_angle_site_symmetry_1
_geom_angle_site_symmetry_3
Fe(4) Fe(1) S(2) 97.07(2) yes . .
Fe(4) Fe(1) S(3) 52.43(2) yes . .
Fe(4) Fe(1) S(4) 53.11(2) yes . .
Fe(4) Fe(1) N(1) 144.64(9) yes . .
S(2) Fe(1) S(3) 102.31(3) yes . .
S(2) Fe(1) S(4) 101.75(3) yes . .
S(2) Fe(1) N(1) 118.22(9) yes . .
S(3) Fe(1) S(4) 103.37(3) yes . .
S(3) Fe(1) N(1) 112.92(10) yes . .
S(4) Fe(1) N(1) 116.22(9) yes . .
Fe(3) Fe(2) Fe(3) 90.32(2) yes . 2_655
Fe(3) Fe(2) Fe(4) 59.167(19) yes . .
Fe(3) Fe(2) S(1) 55.041(18) yes . .
Fe(3) Fe(2) S(2) 53.69(2) yes . .
Fe(3) Fe(2) S(3) 100.58(3) yes . .
Fe(3) Fe(2) N(2) 136.42(7) yes . .
Fe(3) Fe(2) Fe(4) 107.52(2) yes 2_655 .
Fe(3) Fe(2) S(1) 53.754(18) yes 2_655 .
Fe(3) Fe(2) S(2) 112.31(3) yes 2_655 .
Fe(3) Fe(2) S(3) 144.22(3) yes 2_655 .
Fe(3) Fe(2) N(2) 47.44(7) yes 2_655 .
Fe(4) Fe(2) S(1) 55.20(2) yes . .
Fe(4) Fe(2) S(2) 99.10(3) yes . .
Fe(4) Fe(2) S(3) 53.58(2) yes . .
Fe(4) Fe(2) N(2) 134.02(8) yes . .
S(1) Fe(2) S(2) 106.65(3) yes . .
S(1) Fe(2) S(3) 106.02(3) yes . .
S(1) Fe(2) N(2) 95.84(7) yes . .
S(2) Fe(2) S(3) 101.39(3) yes . .
S(2) Fe(2) N(2) 124.95(8) yes . .
S(3) Fe(2) N(2) 119.85(8) yes . .
Fe(2) Fe(3) Fe(2) 89.620(19) yes . 2_655
Fe(2) Fe(3) Fe(4) 59.444(19) yes . .
Fe(2) Fe(3) S(1) 55.923(19) yes . .
Fe(2) Fe(3) S(2) 54.10(3) yes . .
Fe(2) Fe(3) S(4) 101.67(3) yes . .
Fe(2) Fe(3) N(2) 135.14(8) yes . 2_655
Fe(2) Fe(3) Fe(4) 109.28(2) yes 2_655 .
Fe(2) Fe(3) S(1) 54.594(19) yes 2_655 .
Fe(2) Fe(3) S(2) 110.06(3) yes 2_655 .
Fe(2) Fe(3) S(4) 146.90(3) yes 2_655 .
Fe(2) Fe(3) N(2) 47.47(8) yes 2_655 2_655
Fe(4) Fe(3) S(1) 55.55(2) yes . .
Fe(4) Fe(3) S(2) 99.63(3) yes . .
Fe(4) Fe(3) S(4) 54.50(2) yes . .
Fe(4) Fe(3) N(2) 137.25(8) yes . 2_655
S(1) Fe(3) S(2) 107.88(3) yes . .
S(1) Fe(3) S(4) 106.94(3) yes . .
S(1) Fe(3) N(2) 96.63(8) yes . 2_655
S(2) Fe(3) S(4) 101.61(3) yes . .
S(2) Fe(3) N(2) 121.09(8) yes . 2_655
S(4) Fe(3) N(2) 121.35(8) yes . 2_655
Fe(1) Fe(4) Fe(2) 63.322(18) yes . .
Fe(1) Fe(4) Fe(3) 63.097(18) yes . .
Fe(1) Fe(4) S(1) 108.62(3) yes . .
Fe(1) Fe(4) S(3) 53.55(2) yes . .
Fe(1) Fe(4) S(4) 53.28(2) yes . .
Fe(1) Fe(4) S(5) 155.51(3) yes . .
Fe(2) Fe(4) Fe(3) 61.388(19) yes . .
Fe(2) Fe(4) S(1) 56.91(2) yes . .
Fe(2) Fe(4) S(3) 55.33(2) yes . .
Fe(2) Fe(4) S(4) 103.45(3) yes . .
Fe(2) Fe(4) S(5) 135.98(3) yes . .
Fe(3) Fe(4) S(1) 56.36(2) yes . .
Fe(3) Fe(4) S(3) 103.74(3) yes . .
Fe(3) Fe(4) S(4) 54.77(2) yes . .
Fe(3) Fe(4) S(5) 135.08(3) yes . .
S(1) Fe(4) S(3) 109.30(3) yes . .
S(1) Fe(4) S(4) 107.95(3) yes . .
S(1) Fe(4) S(5) 95.85(4) yes . .
S(3) Fe(4) S(4) 104.62(3) yes . .
S(3) Fe(4) S(5) 119.56(4) yes . .
S(4) Fe(4) S(5) 118.60(4) yes . .
Fe(2) S(1) Fe(2) 107.75(5) yes . 2_655
Fe(2) S(1) Fe(3) 69.04(2) yes . .
Fe(2) S(1) Fe(3) 71.65(2) yes . 2_655
Fe(2) S(1) Fe(4) 67.894(17) yes . .
Fe(2) S(1) Fe(4) 138.11(2) yes . 2_655
Fe(2) S(1) Fe(3) 71.65(2) yes 2_655 .
Fe(2) S(1) Fe(3) 69.04(2) yes 2_655 2_655
Fe(2) S(1) Fe(4) 138.11(2) yes 2_655 .
Fe(2) S(1) Fe(4) 67.894(17) yes 2_655 2_655
Fe(3) S(1) Fe(3) 110.44(5) yes . 2_655
Fe(3) S(1) Fe(4) 68.091(17) yes . .
Fe(3) S(1) Fe(4) 136.83(2) yes . 2_655
Fe(3) S(1) Fe(4) 136.83(2) yes 2_655 .
Fe(3) S(1) Fe(4) 68.091(17) yes 2_655 2_655
Fe(4) S(1) Fe(4) 143.61(6) yes . 2_655
Fe(1) S(2) Fe(2) 76.18(3) yes . .
Fe(1) S(2) Fe(3) 76.00(3) yes . .
Fe(2) S(2) Fe(3) 72.21(3) yes . .
Fe(1) S(3) Fe(2) 76.01(3) yes . .
Fe(1) S(3) Fe(4) 74.03(3) yes . .
Fe(2) S(3) Fe(4) 71.09(3) yes . .
Fe(1) S(4) Fe(3) 76.00(3) yes . .
Fe(1) S(4) Fe(4) 73.62(3) yes . .
Fe(3) S(4) Fe(4) 70.72(3) yes . .
Fe(4) S(5) C(13) 95.34(12) yes . .
N(1) Si(1) C(1) 113.40(19) yes . .
N(1) Si(1) C(2) 110.52(17) yes . .
N(1) Si(1) C(3) 112.03(19) yes . .
C(1) Si(1) C(2) 105.8(2) yes . .
C(1) Si(1) C(3) 103.9(2) yes . .
C(2) Si(1) C(3) 110.8(2) yes . .
N(1) Si(2) C(4) 113.75(19) yes . .
N(1) Si(2) C(5) 112.5(2) yes . .
N(1) Si(2) C(6) 111.56(18) yes . .
C(4) Si(2) C(5) 105.0(2) yes . .
C(4) Si(2) C(6) 105.8(2) yes . .
C(5) Si(2) C(6) 107.7(2) yes . .
N(2) Si(3) C(7) 113.50(18) yes . .
N(2) Si(3) C(8) 112.63(19) yes . .
N(2) Si(3) C(9) 110.36(17) yes . .
C(7) Si(3) C(8) 104.9(2) yes . .
C(7) Si(3) C(9) 107.5(2) yes . .
C(8) Si(3) C(9) 107.6(2) yes . .
N(2) Si(4) C(10) 111.68(17) yes . .
N(2) Si(4) C(11) 110.60(18) yes . .
N(2) Si(4) C(12) 113.11(17) yes . .
C(10) Si(4) C(11) 108.2(2) yes . .
C(10) Si(4) C(12) 106.64(19) yes . .
C(11) Si(4) C(12) 106.3(2) yes . .
Fe(1) N(1) Si(1) 116.03(16) yes . .
Fe(1) N(1) Si(2) 115.06(16) yes . .
Si(1) N(1) Si(2) 125.71(16) yes . .
Fe(2) N(2) Fe(3) 85.08(11) yes . 2_655
Fe(2) N(2) Si(3) 119.29(15) yes . .
Fe(2) N(2) Si(4) 110.46(14) yes . .
Fe(3) N(2) Si(3) 108.29(13) yes 2_655 .
Fe(3) N(2) Si(4) 112.26(14) yes 2_655 .
Si(3) N(2) Si(4) 116.96(17) yes . .
C(13) N(3) C(14) 121.8(3) yes . .
C(13) N(3) C(15) 122.3(3) yes . .
C(14) N(3) C(15) 114.5(3) yes . .
C(13) N(4) C(16) 122.0(3) yes . .
C(13) N(4) C(17) 122.1(3) yes . .
C(16) N(4) C(17) 113.8(3) yes . .
S(5) C(13) N(3) 119.3(3) yes . .
S(5) C(13) N(4) 120.7(3) yes . .
N(3) C(13) N(4) 120.0(3) yes . .
C(18) C(19) C(20) 120.4(4) yes . .
C(18) C(19) C(20) 120.4(4) yes . 2_755
C(20) C(19) C(20) 119.2(7) yes . 2_755
C(19) C(20) C(21) 120.6(6) yes . .
C(20) C(21) C(22) 117.5(7) yes . .
C(21) C(22) C(21) 124.5(9) yes . 2_755
Si(1) C(1) H(1) 109.4 no . .
Si(1) C(1) H(2) 109.4 no . .
Si(1) C(1) H(3) 109.6 no . .
H(1) C(1) H(2) 109.5 no . .
H(1) C(1) H(3) 109.5 no . .
H(2) C(1) H(3) 109.5 no . .
Si(1) C(2) H(4) 109.6 no . .
Si(1) C(2) H(5) 109.3 no . .
Si(1) C(2) H(6) 109.5 no . .
H(4) C(2) H(5) 109.5 no . .
H(4) C(2) H(6) 109.5 no . .
H(5) C(2) H(6) 109.5 no . .
Si(1) C(3) H(7) 109.5 no . .
Si(1) C(3) H(8) 109.6 no . .
Si(1) C(3) H(9) 109.3 no . .
H(7) C(3) H(8) 109.5 no . .
H(7) C(3) H(9) 109.5 no . .
H(8) C(3) H(9) 109.5 no . .
Si(2) C(4) H(10) 109.8 no . .
Si(2) C(4) H(11) 109.5 no . .
Si(2) C(4) H(12) 109.1 no . .
H(10) C(4) H(11) 109.5 no . .
H(10) C(4) H(12) 109.5 no . .
H(11) C(4) H(12) 109.5 no . .
Si(2) C(5) H(13) 109.7 no . .
Si(2) C(5) H(14) 109.5 no . .
Si(2) C(5) H(15) 109.3 no . .
H(13) C(5) H(14) 109.5 no . .
H(13) C(5) H(15) 109.5 no . .
H(14) C(5) H(15) 109.5 no . .
Si(2) C(6) H(16) 109.4 no . .
Si(2) C(6) H(17) 109.5 no . .
Si(2) C(6) H(18) 109.5 no . .
H(16) C(6) H(17) 109.5 no . .
H(16) C(6) H(18) 109.5 no . .
H(17) C(6) H(18) 109.5 no . .
Si(3) C(7) H(19) 109.6 no . .
Si(3) C(7) H(20) 109.5 no . .
Si(3) C(7) H(21) 109.4 no . .
H(19) C(7) H(20) 109.5 no . .
H(19) C(7) H(21) 109.5 no . .
H(20) C(7) H(21) 109.5 no . .
Si(3) C(8) H(22) 109.8 no . .
Si(3) C(8) H(23) 109.1 no . .
Si(3) C(8) H(24) 109.6 no . .
H(22) C(8) H(23) 109.5 no . .
H(22) C(8) H(24) 109.5 no . .
H(23) C(8) H(24) 109.5 no . .
Si(3) C(9) H(25) 109.5 no . .
Si(3) C(9) H(26) 109.3 no . .
Si(3) C(9) H(27) 109.6 no . .
H(25) C(9) H(26) 109.5 no . .
H(25) C(9) H(27) 109.5 no . .
H(26) C(9) H(27) 109.5 no . .
Si(4) C(10) H(28) 109.4 no . .
Si(4) C(10) H(29) 109.3 no . .
Si(4) C(10) H(30) 109.7 no . .
H(28) C(10) H(29) 109.5 no . .
H(28) C(10) H(30) 109.5 no . .
H(29) C(10) H(30) 109.5 no . .
Si(4) C(11) H(31) 109.2 no . .
Si(4) C(11) H(32) 109.9 no . .
Si(4) C(11) H(33) 109.3 no . .
H(31) C(11) H(32) 109.5 no . .
H(31) C(11) H(33) 109.5 no . .
H(32) C(11) H(33) 109.5 no . .
Si(4) C(12) H(34) 109.5 no . .
Si(4) C(12) H(35) 109.4 no . .
Si(4) C(12) H(36) 109.5 no . .
H(34) C(12) H(35) 109.5 no . .
H(34) C(12) H(36) 109.5 no . .
H(35) C(12) H(36) 109.5 no . .
N(3) C(14) H(37) 109.3 no . .
N(3) C(14) H(38) 109.6 no . .
N(3) C(14) H(39) 109.5 no . .
H(37) C(14) H(38) 109.5 no . .
H(37) C(14) H(39) 109.5 no . .
H(38) C(14) H(39) 109.5 no . .
N(3) C(15) H(40) 109.2 no . .
N(3) C(15) H(41) 109.8 no . .
N(3) C(15) H(42) 109.5 no . .
H(40) C(15) H(41) 109.5 no . .
H(40) C(15) H(42) 109.5 no . .
H(41) C(15) H(42) 109.5 no . .
N(4) C(16) H(43) 109.8 no . .
N(4) C(16) H(44) 109.4 no . .
N(4) C(16) H(45) 109.3 no . .
H(43) C(16) H(44) 109.5 no . .
H(43) C(16) H(45) 109.5 no . .
H(44) C(16) H(45) 109.5 no . .
N(4) C(17) H(46) 109.5 no . .
N(4) C(17) H(47) 109.6 no . .
N(4) C(17) H(48) 109.3 no . .
H(46) C(17) H(47) 109.5 no . .
H(46) C(17) H(48) 109.5 no . .
H(47) C(17) H(48) 109.5 no . .
C(19) C(18) H(49) 109.5 no . .
C(19) C(18) H(49) 109.5 no . 2_755
C(19) C(18) H(50) 109.5 no . .
C(19) C(18) H(50) 109.5 no . 2_755
C(19) C(18) H(51) 109.5 no . .
C(19) C(18) H(51) 109.5 no . 2_755
H(49) C(18) H(49) 141.1 no . 2_755
H(49) C(18) H(50) 109.5 no . .
H(49) C(18) H(50) 56.2 no . 2_755
H(49) C(18) H(51) 109.5 no . .
H(49) C(18) H(51) 56.3 no . 2_755
H(49) C(18) H(50) 56.2 no 2_755 .
H(49) C(18) H(50) 109.5 no 2_755 2_755
H(49) C(18) H(51) 56.3 no 2_755 .
H(49) C(18) H(51) 109.5 no 2_755 2_755
H(50) C(18) H(50) 141.1 no . 2_755
H(50) C(18) H(51) 109.5 no . .
H(50) C(18) H(51) 56.3 no . 2_755
H(50) C(18) H(51) 56.3 no 2_755 .
H(50) C(18) H(51) 109.5 no 2_755 2_755
H(51) C(18) H(51) 141.1 no . 2_755
C(19) C(20) H(52) 120.1 no . .
C(21) C(20) H(52) 119.3 no . .
C(20) C(21) H(53) 121.6 no . .
C(22) C(21) H(53) 121.0 no . .
C(21) C(22) H(54) 117.7 no . .
C(21) C(22) H(54) 117.7 no 2_755 .

loop_
_geom_bond_atom_site_label_1
_geom_bond_atom_site_label_2
_geom_bond_distance
_geom_bond_publ_flag
_geom_bond_site_symmetry_2
Fe(1) Fe(4) 2.7346(6) yes .
Fe(1) S(2) 2.2849(10) yes .
Fe(1) S(3) 2.2880(11) yes .
Fe(1) S(4) 2.2847(11) yes .
Fe(1) N(1) 1.921(2) yes .
Fe(2) Fe(3) 2.7021(7) yes .
Fe(2) Fe(3) 2.7910(5) yes 2_655
Fe(2) Fe(4) 2.6505(7) yes .
Fe(2) S(1) 2.3967(9) yes .
Fe(2) S(2) 2.2987(11) yes .
Fe(2) S(3) 2.3041(10) yes .
Fe(2) N(2) 2.064(2) yes .
Fe(3) Fe(4) 2.6429(7) yes .
Fe(3) S(1) 2.3715(8) yes .
Fe(3) S(2) 2.2869(11) yes .
Fe(3) S(4) 2.2871(9) yes .
Fe(3) N(2) 2.064(2) yes 2_655
Fe(4) S(1) 2.3492(5) yes .
Fe(4) S(3) 2.2544(11) yes .
Fe(4) S(4) 2.2796(10) yes .
Fe(4) S(5) 2.3151(10) yes .
S(5) C(13) 1.734(3) yes .
Si(1) N(1) 1.732(3) yes .
Si(1) C(1) 1.870(4) yes .
Si(1) C(2) 1.858(5) yes .
Si(1) C(3) 1.864(4) yes .
Si(2) N(1) 1.729(3) yes .
Si(2) C(4) 1.872(4) yes .
Si(2) C(5) 1.850(5) yes .
Si(2) C(6) 1.863(4) yes .
Si(3) N(2) 1.767(3) yes .
Si(3) C(7) 1.852(4) yes .
Si(3) C(8) 1.865(5) yes .
Si(3) C(9) 1.878(4) yes .
Si(4) N(2) 1.782(3) yes .
Si(4) C(10) 1.874(3) yes .
Si(4) C(11) 1.864(4) yes .
Si(4) C(12) 1.853(4) yes .
N(3) C(13) 1.333(5) yes .
N(3) C(14) 1.446(6) yes .
N(3) C(15) 1.474(5) yes .
N(4) C(13) 1.331(5) yes .
N(4) C(16) 1.462(5) yes .
N(4) C(17) 1.457(5) yes .
C(18) C(19) 1.436(14) yes .
C(19) C(20) 1.414(8) yes .
C(19) C(20) 1.414(8) yes 2_755
C(20) C(21) 1.345(10) yes .
C(21) C(22) 1.383(8) yes .
C(1) H(1) 0.970 no .
C(1) H(2) 0.970 no .
C(1) H(3) 0.970 no .
C(2) H(4) 0.970 no .
C(2) H(5) 0.970 no .
C(2) H(6) 0.970 no .
C(3) H(7) 0.970 no .
C(3) H(8) 0.970 no .
C(3) H(9) 0.970 no .
C(4) H(10) 0.970 no .
C(4) H(11) 0.970 no .
C(4) H(12) 0.970 no .
C(5) H(13) 0.970 no .
C(5) H(14) 0.970 no .
C(5) H(15) 0.970 no .
C(6) H(16) 0.970 no .
C(6) H(17) 0.970 no .
C(6) H(18) 0.970 no .
C(7) H(19) 0.970 no .
C(7) H(20) 0.970 no .
C(7) H(21) 0.970 no .
C(8) H(22) 0.970 no .
C(8) H(23) 0.970 no .
C(8) H(24) 0.970 no .
C(9) H(25) 0.970 no .
C(9) H(26) 0.970 no .
C(9) H(27) 0.970 no .
C(10) H(28) 0.970 no .
C(10) H(29) 0.970 no .
C(10) H(30) 0.970 no .
C(11) H(31) 0.970 no .
C(11) H(32) 0.970 no .
C(11) H(33) 0.970 no .
C(12) H(34) 0.970 no .
C(12) H(35) 0.970 no .
C(12) H(36) 0.970 no .
C(14) H(37) 0.970 no .
C(14) H(38) 0.970 no .
C(14) H(39) 0.970 no .
C(15) H(40) 0.970 no .
C(15) H(41) 0.970 no .
C(15) H(42) 0.970 no .
C(16) H(43) 0.970 no .
C(16) H(44) 0.970 no .
C(16) H(45) 0.970 no .
C(17) H(46) 0.970 no .
C(17) H(47) 0.970 no .
C(17) H(48) 0.970 no .
C(18) H(49) 0.970 no .
C(18) H(49) 0.970 no 2_755
C(18) H(50) 0.970 no .
C(18) H(50) 0.970 no 2_755
C(18) H(51) 0.970 no .
C(18) H(51) 0.970 no 2_755
C(20) H(52) 0.970 no .
C(21) H(53) 0.970 no .
C(22) H(54) 0.969 no .

loop_
_geom_contact_atom_site_label_1
_geom_contact_atom_site_label_2
_geom_contact_distance
_geom_contact_site_symmetry_2
S(2) H(42) 3.345 1_565
S(4) H(49) 3.134 .
S(5) H(19) 3.572 1_545
S(5) H(20) 3.502 2_645
Si(2) H(42) 3.272 1_565
N(1) H(41) 3.567 1_565
N(1) H(42) 3.075 1_565
N(4) H(16) 3.062 1_545
C(1) H(7) 3.350 3_756
C(1) H(12) 3.590 3_766
C(1) H(31) 3.561 1_655
C(1) H(43) 3.240 3_756
C(1) H(44) 3.597 3_756
C(1) H(45) 3.399 3_756
C(2) H(41) 3.268 1_565
C(2) H(49) 3.448 .
C(2) H(50) 3.245 2_755
C(2) H(54) 3.352 1_565
C(3) H(15) 3.589 3_756
C(3) H(50) 3.250 2_755
C(4) H(1) 3.171 3_766
C(4) H(12) 3.572 3_766
C(4) H(42) 3.356 1_565
C(4) H(43) 3.161 1_565
C(5) H(29) 3.277 3_656
C(5) H(32) 3.236 3_656
C(6) H(23) 3.424 3_666
C(6) H(42) 3.182 1_565
C(6) H(47) 3.536 1_565
C(7) H(37) 3.430 2_665
C(7) H(48) 3.026 1_565
C(8) H(17) 3.509 3_666
C(8) H(47) 3.256 3_656
C(9) H(37) 2.940 2_665
C(9) H(53) 3.435 1_465
C(9) H(54) 3.594 1_465
C(10) H(13) 3.251 3_656
C(10) H(28) 3.300 3_656
C(10) H(44) 3.420 3_656
C(10) H(46) 3.430 3_656
C(10) H(47) 3.568 3_656
C(11) H(5) 3.394 1_455
C(11) H(51) 3.268 1_455
C(14) H(20) 3.431 2_645
C(14) H(25) 3.138 2_645
C(15) H(6) 3.180 1_545
C(15) H(12) 3.157 1_545
C(15) H(16) 3.542 1_545
C(16) H(1) 3.540 3_756
C(16) H(2) 3.131 3_756
C(16) H(3) 3.578 3_756
C(16) H(16) 3.277 1_545
C(17) H(16) 3.206 1_545
C(17) H(19) 3.106 1_545
C(17) H(24) 3.548 3_656
C(17) H(30) 3.348 3_656
C(18) H(4) 3.196 .
C(18) H(4) 3.196 2_755
C(18) H(8) 3.380 .
C(18) H(8) 3.380 2_755
C(19) H(38) 2.829 .
C(19) H(38) 2.829 2_755
C(20) H(8) 3.469 .
C(20) H(38) 2.816 .
C(20) H(38) 2.911 2_755
C(21) H(26) 3.039 1_645
C(21) H(37) 3.562 2_755
C(21) H(38) 2.851 .
C(21) H(38) 2.999 2_755
C(21) H(41) 3.303 .
C(22) H(6) 3.465 1_545
C(22) H(6) 3.465 2_745
C(22) H(26) 3.416 1_645
C(22) H(26) 3.416 2_645
C(22) H(38) 2.917 .
C(22) H(38) 2.917 2_755
C(22) H(41) 3.494 .
C(22) H(41) 3.494 2_755
H(1) C(4) 3.171 3_766
H(1) C(16) 3.540 3_756
H(1) H(10) 3.348 3_766
H(1) H(11) 2.782 3_766
H(1) H(12) 2.885 3_766
H(1) H(31) 3.491 1_655
H(1) H(43) 2.971 3_756
H(1) H(44) 3.529 3_756
H(1) H(45) 3.580 3_756
H(2) C(16) 3.131 3_756
H(2) H(7) 3.005 3_756
H(2) H(15) 3.109 3_756
H(2) H(31) 2.901 1_655
H(2) H(43) 3.008 3_756
H(2) H(44) 2.951 3_756
H(2) H(45) 2.900 3_756
H(3) C(16) 3.578 3_756
H(3) H(7) 2.878 3_756
H(3) H(12) 3.439 3_766
H(3) H(40) 3.392 3_756
H(3) H(43) 3.198 3_756
H(3) H(45) 3.200 3_756
H(4) C(18) 3.196 .
H(4) H(49) 2.564 .
H(4) H(49) 3.525 2_755
H(4) H(50) 3.555 .
H(4) H(50) 2.523 2_755
H(4) H(51) 3.049 .
H(4) H(51) 3.116 2_755
H(4) H(54) 3.485 1_565
H(5) C(11) 3.394 1_655
H(5) H(26) 3.437 1_655
H(5) H(27) 3.089 1_655
H(5) H(31) 3.058 1_655
H(5) H(33) 2.979 1_655
H(5) H(50) 3.284 2_755
H(5) H(51) 3.487 .
H(5) H(53) 3.361 1_565
H(5) H(54) 3.172 1_565
H(6) C(15) 3.180 1_565
H(6) C(22) 3.465 1_565
H(6) H(40) 3.547 1_565
H(6) H(41) 2.333 1_565
H(6) H(42) 3.319 1_565
H(6) H(53) 3.227 1_565
H(6) H(54) 2.876 1_565
H(7) C(1) 3.350 3_756
H(7) H(2) 3.005 3_756
H(7) H(3) 2.878 3_756
H(7) H(7) 2.890 3_756
H(7) H(15) 2.982 3_756
H(8) C(18) 3.380 .
H(8) C(20) 3.469 .
H(8) H(14) 3.572 3_756
H(8) H(15) 3.327 3_756
H(8) H(32) 3.268 1_655
H(8) H(49) 2.985 .
H(8) H(50) 2.448 2_755
H(8) H(51) 3.038 .
H(8) H(52) 2.813 .
H(9) H(49) 3.568 .
H(9) H(50) 3.409 2_755
H(10) H(1) 3.348 3_766
H(10) H(12) 3.270 3_766
H(10) H(40) 3.213 3_756
H(10) H(53) 3.365 3_756
H(11) H(1) 2.782 3_766
H(11) H(22) 3.023 3_666
H(11) H(23) 3.487 3_666
H(11) H(43) 2.812 1_565
H(11) H(53) 3.472 3_756
H(12) C(1) 3.590 3_766
H(12) C(4) 3.572 3_766
H(12) C(15) 3.157 1_565
H(12) H(1) 2.885 3_766
H(12) H(3) 3.439 3_766
H(12) H(10) 3.270 3_766
H(12) H(12) 3.028 3_766
H(12) H(40) 2.742 1_565
H(12) H(41) 3.508 1_565
H(12) H(42) 2.782 1_565
H(12) H(43) 2.724 1_565
H(13) C(10) 3.251 3_656
H(13) H(28) 3.529 3_656
H(13) H(29) 2.396 3_656
H(13) H(31) 3.545 3_656
H(13) H(32) 3.137 3_656
H(13) H(35) 3.398 3_656
H(14) H(8) 3.572 3_756
H(14) H(32) 2.816 3_656
H(14) H(35) 3.556 3_656
H(14) H(52) 2.952 3_756
H(15) C(3) 3.589 3_756
H(15) H(2) 3.109 3_756
H(15) H(7) 2.982 3_756
H(15) H(8) 3.327 3_756
H(15) H(29) 3.481 3_656
H(15) H(31) 3.547 3_656
H(15) H(32) 3.223 3_656
H(16) N(4) 3.062 1_565
H(16) C(15) 3.542 1_565
H(16) C(16) 3.277 1_565
H(16) C(17) 3.206 1_565
H(16) H(22) 3.465 3_666
H(16) H(23) 3.264 3_666
H(16) H(42) 2.629 1_565
H(16) H(43) 2.746 1_565
H(16) H(44) 3.562 1_565
H(16) H(47) 2.710 1_565
H(16) H(48) 3.380 1_565
H(17) C(8) 3.509 3_666
H(17) H(22) 3.590 3_666
H(17) H(23) 2.737 3_666
H(18) H(42) 3.336 1_565
H(19) S(5) 3.572 1_565
H(19) C(17) 3.106 1_565
H(19) H(47) 3.332 1_565
H(19) H(48) 2.215 1_565
H(20) S(5) 3.502 2_665
H(20) C(14) 3.431 2_665
H(20) H(37) 2.627 2_665
H(20) H(39) 3.463 2_665
H(20) H(48) 3.059 1_565
H(21) H(48) 3.525 1_565
H(22) H(11) 3.023 3_666
H(22) H(16) 3.465 3_666
H(22) H(17) 3.590 3_666
H(22) H(43) 3.405 3_656
H(22) H(44) 3.031 3_656
H(22) H(47) 3.211 3_656
H(23) C(6) 3.424 3_666
H(23) H(11) 3.487 3_666
H(23) H(16) 3.264 3_666
H(23) H(17) 2.737 3_666
H(23) H(47) 3.440 3_656
H(23) H(48) 3.575 1_565
H(24) C(17) 3.548 3_656
H(24) H(44) 3.417 3_656
H(24) H(47) 2.637 3_656
H(25) C(14) 3.138 2_665
H(25) H(37) 2.263 2_665
H(25) H(38) 3.378 2_665
H(25) H(41) 3.045 2_665
H(25) H(54) 3.525 1_465
H(26) C(21) 3.039 1_465
H(26) C(22) 3.416 1_465
H(26) H(5) 3.437 1_455
H(26) H(37) 2.850 2_665
H(26) H(53) 2.550 1_465
H(26) H(54) 3.209 1_465
H(27) H(5) 3.089 1_455
H(27) H(54) 3.467 1_465
H(28) C(10) 3.300 3_656
H(28) H(13) 3.529 3_656
H(28) H(28) 2.687 3_656
H(28) H(29) 3.232 3_656
H(28) H(30) 3.496 3_656
H(29) C(5) 3.277 3_656
H(29) H(13) 2.396 3_656
H(29) H(15) 3.481 3_656
H(29) H(28) 3.232 3_656
H(29) H(44) 2.830 3_656
H(29) H(46) 3.110 3_656
H(29) H(47) 3.488 3_656
H(30) C(17) 3.348 3_656
H(30) H(28) 3.496 3_656
H(30) H(44) 3.147 3_656
H(30) H(46) 2.999 3_656
H(30) H(47) 2.808 3_656
H(31) C(1) 3.561 1_455
H(31) H(1) 3.491 1_455
H(31) H(2) 2.901 1_455
H(31) H(5) 3.058 1_455
H(31) H(13) 3.545 3_656
H(31) H(15) 3.547 3_656
H(31) H(44) 3.260 3_656
H(32) C(5) 3.236 3_656
H(32) H(8) 3.268 1_455
H(32) H(13) 3.137 3_656
H(32) H(14) 2.816 3_656
H(32) H(15) 3.223 3_656
H(32) H(49) 3.489 2_655
H(32) H(50) 3.266 2_655
H(32) H(51) 2.836 1_455
H(32) H(52) 3.048 1_455
H(33) H(5) 2.979 1_455
H(33) H(49) 3.216 2_655
H(33) H(50) 3.366 2_655
H(33) H(51) 2.813 1_455
H(35) H(13) 3.398 3_656
H(35) H(14) 3.556 3_656
H(37) C(7) 3.430 2_645
H(37) C(9) 2.940 2_645
H(37) C(21) 3.562 2_755
H(37) H(20) 2.627 2_645
H(37) H(25) 2.263 2_645
H(37) H(26) 2.850 2_645
H(38) C(19) 2.829 .
H(38) C(20) 2.816 .
H(38) C(20) 2.911 2_755
H(38) C(21) 2.851 .
H(38) C(21) 2.999 2_755
H(38) C(22) 2.917 .
H(38) H(25) 3.378 2_645
H(38) H(49) 3.426 .
H(38) H(52) 3.374 .
H(38) H(52) 3.472 2_755
H(38) H(53) 3.386 .
H(38) H(54) 3.500 .
H(39) H(20) 3.463 2_645
H(40) H(3) 3.392 3_756
H(40) H(6) 3.547 1_545
H(40) H(10) 3.213 3_756
H(40) H(12) 2.742 1_545
H(40) H(53) 3.532 .
H(41) N(1) 3.567 1_545
H(41) C(2) 3.268 1_545
H(41) C(21) 3.303 .
H(41) C(22) 3.494 .
H(41) H(6) 2.333 1_545
H(41) H(12) 3.508 1_545
H(41) H(25) 3.045 2_645
H(41) H(53) 3.183 .
H(41) H(54) 3.519 .
H(42) S(2) 3.345 1_545
H(42) Si(2) 3.272 1_545
H(42) N(1) 3.075 1_545
H(42) C(4) 3.356 1_545
H(42) C(6) 3.182 1_545
H(42) H(6) 3.319 1_545
H(42) H(12) 2.782 1_545
H(42) H(16) 2.629 1_545
H(42) H(18) 3.336 1_545
H(43) C(1) 3.240 3_756
H(43) C(4) 3.161 1_545
H(43) H(1) 2.971 3_756
H(43) H(2) 3.008 3_756
H(43) H(3) 3.198 3_756
H(43) H(11) 2.812 1_545
H(43) H(12) 2.724 1_545
H(43) H(16) 2.746 1_545
H(43) H(22) 3.405 3_656
H(44) C(1) 3.597 3_756
H(44) C(10) 3.420 3_656
H(44) H(1) 3.529 3_756
H(44) H(2) 2.951 3_756
H(44) H(16) 3.562 1_545
H(44) H(22) 3.031 3_656
H(44) H(24) 3.417 3_656
H(44) H(29) 2.830 3_656
H(44) H(30) 3.147 3_656
H(44) H(31) 3.260 3_656
H(45) C(1) 3.399 3_756
H(45) H(1) 3.580 3_756
H(45) H(2) 2.900 3_756
H(45) H(3) 3.200 3_756
H(46) C(10) 3.430 3_656
H(46) H(29) 3.110 3_656
H(46) H(30) 2.999 3_656
H(47) C(6) 3.536 1_545
H(47) C(8) 3.256 3_656
H(47) C(10) 3.568 3_656
H(47) H(16) 2.710 1_545
H(47) H(19) 3.332 1_545
H(47) H(22) 3.211 3_656
H(47) H(23) 3.440 3_656
H(47) H(24) 2.637 3_656
H(47) H(29) 3.488 3_656
H(47) H(30) 2.808 3_656
H(48) C(7) 3.026 1_545
H(48) H(16) 3.380 1_545
H(48) H(19) 2.215 1_545
H(48) H(20) 3.059 1_545
H(48) H(21) 3.525 1_545
H(48) H(23) 3.575 1_545
H(49) S(4) 3.134 .
H(49) C(2) 3.448 .
H(49) H(4) 2.564 .
H(49) H(4) 3.525 2_755
H(49) H(8) 2.985 .
H(49) H(9) 3.568 .
H(49) H(32) 3.489 2_655
H(49) H(33) 3.216 2_655
H(49) H(38) 3.426 .
H(50) C(2) 3.245 2_755
H(50) C(3) 3.250 2_755
H(50) H(4) 3.555 .
H(50) H(4) 2.523 2_755
H(50) H(5) 3.284 2_755
H(50) H(8) 2.448 2_755
H(50) H(9) 3.409 2_755
H(50) H(32) 3.266 2_655
H(50) H(33) 3.366 2_655
H(51) C(11) 3.268 1_655
H(51) H(4) 3.049 .
H(51) H(4) 3.116 2_755
H(51) H(5) 3.487 .
H(51) H(8) 3.038 .
H(51) H(32) 2.836 1_655
H(51) H(33) 2.813 1_655
H(52) H(8) 2.813 .
H(52) H(14) 2.952 3_756
H(52) H(32) 3.048 1_655
H(52) H(38) 3.374 .
H(52) H(38) 3.472 2_755
H(53) C(9) 3.435 1_645
H(53) H(5) 3.361 1_545
H(53) H(6) 3.227 1_545
H(53) H(10) 3.365 3_756
H(53) H(11) 3.472 3_756
H(53) H(26) 2.550 1_645
H(53) H(38) 3.386 .
H(53) H(40) 3.532 .
H(53) H(41) 3.183 .
H(54) C(2) 3.352 1_545
H(54) C(2) 3.352 2_745
H(54) C(9) 3.594 1_645
H(54) C(9) 3.594 2_645
H(54) H(4) 3.485 1_545
H(54) H(4) 3.485 2_745
H(54) H(5) 3.172 1_545
H(54) H(5) 3.172 2_745
H(54) H(6) 2.876 1_545
H(54) H(6) 2.876 2_745
H(54) H(25) 3.525 1_645
H(54) H(25) 3.525 2_645
H(54) H(26) 3.209 1_645
H(54) H(26) 3.209 2_645
H(54) H(27) 3.467 1_645
H(54) H(27) 3.467 2_645
H(54) H(38) 3.500 .
H(54) H(38) 3.500 2_755
H(54) H(41) 3.519 .
H(54) H(41) 3.519 2_755
Fe(1) Fe(2) 2.8275(6) .
Fe(1) Fe(3) 2.8147(6) .

loop_
_geom_torsion_atom_site_label_1
_geom_torsion_atom_site_label_2
_geom_torsion_atom_site_label_3
_geom_torsion_atom_site_label_4
_geom_torsion
_geom_torsion_site_symmetry_1
_geom_torsion_site_symmetry_3
_geom_torsion_site_symmetry_4
Fe(4) Fe(1) S(2) Fe(2) 37.46(3) . . .
Fe(4) Fe(1) S(2) Fe(3) -37.29(3) . . .
S(2) Fe(1) Fe(4) Fe(2) -34.98(3) . . .
S(2) Fe(1) Fe(4) Fe(3) 34.78(3) . . .
S(2) Fe(1) Fe(4) S(1) 0.53(3) . . .
S(2) Fe(1) Fe(4) S(3) -100.12(4) . . .
S(2) Fe(1) Fe(4) S(4) 99.41(4) . . .
S(2) Fe(1) Fe(4) S(5) 178.06(8) . . .
Fe(4) Fe(1) S(3) Fe(2) -73.98(2) . . .
S(3) Fe(1) Fe(4) Fe(2) 65.14(3) . . .
S(3) Fe(1) Fe(4) Fe(3) 134.90(3) . . .
S(3) Fe(1) Fe(4) S(1) 100.64(3) . . .
S(3) Fe(1) Fe(4) S(4) -160.47(4) . . .
S(3) Fe(1) Fe(4) S(5) -81.82(9) . . .
Fe(4) Fe(1) S(4) Fe(3) 73.66(2) . . .
S(4) Fe(1) Fe(4) Fe(2) -134.38(3) . . .
S(4) Fe(1) Fe(4) Fe(3) -64.63(3) . . .
S(4) Fe(1) Fe(4) S(1) -98.88(3) . . .
S(4) Fe(1) Fe(4) S(3) 160.47(4) . . .
S(4) Fe(1) Fe(4) S(5) 78.65(9) . . .
Fe(4) Fe(1) N(1) Si(1) 62.6(2) . . .
Fe(4) Fe(1) N(1) Si(2) -98.41(19) . . .
N(1) Fe(1) Fe(4) Fe(2) 141.55(17) . . .
N(1) Fe(1) Fe(4) Fe(3) -148.70(17) . . .
N(1) Fe(1) Fe(4) S(1) 177.05(17) . . .
N(1) Fe(1) Fe(4) S(3) 76.41(17) . . .
N(1) Fe(1) Fe(4) S(4) -84.07(17) . . .
N(1) Fe(1) Fe(4) S(5) -5.4(2) . . .
S(2) Fe(1) S(3) Fe(2) 15.51(3) . . .
S(2) Fe(1) S(3) Fe(4) 89.49(3) . . .
S(3) Fe(1) S(2) Fe(2) -15.54(3) . . .
S(3) Fe(1) S(2) Fe(3) -90.29(3) . . .
S(2) Fe(1) S(4) Fe(3) -16.40(3) . . .
S(2) Fe(1) S(4) Fe(4) -90.06(3) . . .
S(4) Fe(1) S(2) Fe(2) 91.16(3) . . .
S(4) Fe(1) S(2) Fe(3) 16.40(3) . . .
S(2) Fe(1) N(1) Si(1) -121.35(14) . . .
S(2) Fe(1) N(1) Si(2) 77.67(18) . . .
N(1) Fe(1) S(2) Fe(2) -140.26(11) . . .
N(1) Fe(1) S(2) Fe(3) 144.99(11) . . .
S(3) Fe(1) S(4) Fe(3) 89.46(3) . . .
S(3) Fe(1) S(4) Fe(4) 15.80(3) . . .
S(4) Fe(1) S(3) Fe(2) -89.93(3) . . .
S(4) Fe(1) S(3) Fe(4) -15.95(3) . . .
S(3) Fe(1) N(1) Si(1) 119.33(15) . . .
S(3) Fe(1) N(1) Si(2) -41.65(19) . . .
N(1) Fe(1) S(3) Fe(2) 143.66(10) . . .
N(1) Fe(1) S(3) Fe(4) -142.36(10) . . .
S(4) Fe(1) N(1) Si(1) 0.11(14) . . .
S(4) Fe(1) N(1) Si(2) -160.87(12) . . .
N(1) Fe(1) S(4) Fe(3) -146.25(10) . . .
N(1) Fe(1) S(4) Fe(4) 140.09(10) . . .
Fe(3) Fe(2) Fe(3) Fe(2) -2.56(2) . 2_655 2_655
Fe(3) Fe(2) Fe(3) Fe(4) 54.70(2) . 2_655 2_655
Fe(3) Fe(2) Fe(3) S(2) -53.75(3) . 2_655 2_655
Fe(3) Fe(2) Fe(3) S(4) 108.55(6) . 2_655 2_655
Fe(3) Fe(2) Fe(3) S(1) 44.39(3) . 2_655 .
Fe(3) Fe(2) Fe(3) N(2) -168.01(11) . 2_655 .
Fe(3) Fe(2) Fe(3) Fe(2) 2.47(2) 2_655 . 2_655
Fe(3) Fe(2) Fe(3) Fe(4) -110.32(2) 2_655 . .
Fe(3) Fe(2) Fe(3) S(1) -43.50(3) 2_655 . .
Fe(3) Fe(2) Fe(3) S(2) 117.83(3) 2_655 . .
Fe(3) Fe(2) Fe(3) S(4) -146.18(3) 2_655 . .
Fe(3) Fe(2) Fe(3) N(2) 17.68(12) 2_655 . 2_655
Fe(3) Fe(2) Fe(4) Fe(1) 72.377(19) . . .
Fe(3) Fe(2) Fe(4) S(1) -66.56(2) . . .
Fe(3) Fe(2) Fe(4) S(3) 134.93(3) . . .
Fe(3) Fe(2) Fe(4) S(4) 36.29(2) . . .
Fe(3) Fe(2) Fe(4) S(5) -126.60(4) . . .
Fe(4) Fe(2) Fe(3) Fe(2) 112.79(2) . . 2_655
Fe(4) Fe(2) Fe(3) S(1) 66.82(3) . . .
Fe(4) Fe(2) Fe(3) S(2) -131.85(3) . . .
Fe(4) Fe(2) Fe(3) S(4) -35.86(2) . . .
Fe(4) Fe(2) Fe(3) N(2) 128.00(12) . . 2_655
Fe(3) Fe(2) S(1) Fe(2) -61.54(2) . . 2_655
Fe(3) Fe(2) S(1) Fe(4) 73.998(19) . . .
Fe(3) Fe(2) S(1) Fe(3) -121.41(3) . . 2_655
Fe(3) Fe(2) S(1) Fe(4) -137.95(8) . . 2_655
S(1) Fe(2) Fe(3) Fe(2) 45.97(3) . . 2_655
S(1) Fe(2) Fe(3) Fe(4) -66.82(3) . . .
S(1) Fe(2) Fe(3) S(2) 161.33(4) . . .
S(1) Fe(2) Fe(3) S(4) -102.68(4) . . .
S(1) Fe(2) Fe(3) N(2) 61.18(12) . . 2_655
Fe(3) Fe(2) S(2) Fe(1) -79.47(3) . . .
S(2) Fe(2) Fe(3) Fe(2) -115.36(3) . . 2_655
S(2) Fe(2) Fe(3) Fe(4) 131.85(3) . . .
S(2) Fe(2) Fe(3) S(1) -161.33(4) . . .
S(2) Fe(2) Fe(3) S(4) 95.99(4) . . .
S(2) Fe(2) Fe(3) N(2) -100.15(12) . . 2_655
Fe(3) Fe(2) S(3) Fe(1) 39.41(3) . . .
Fe(3) Fe(2) S(3) Fe(4) -38.20(2) . . .
S(3) Fe(2) Fe(3) Fe(2) 148.21(3) . . 2_655
S(3) Fe(2) Fe(3) Fe(4) 35.42(2) . . .
S(3) Fe(2) Fe(3) S(1) 102.24(4) . . .
S(3) Fe(2) Fe(3) S(2) -96.43(4) . . .
S(3) Fe(2) Fe(3) S(4) -0.45(4) . . .
S(3) Fe(2) Fe(3) N(2) 163.42(12) . . 2_655
Fe(3) Fe(2) N(2) Si(3) -90.70(17) . . .
Fe(3) Fe(2) N(2) Si(4) 129.48(10) . . .
Fe(3) Fe(2) N(2) Fe(3) 17.53(16) . . 2_655
N(2) Fe(2) Fe(3) Fe(2) -10.35(12) . . 2_655
N(2) Fe(2) Fe(3) Fe(4) -123.14(12) . . .
N(2) Fe(2) Fe(3) S(1) -56.32(12) . . .
N(2) Fe(2) Fe(3) S(2) 105.01(12) . . .
N(2) Fe(2) Fe(3) S(4) -159.00(12) . . .
N(2) Fe(2) Fe(3) N(2) 4.86(17) . . 2_655
Fe(3) Fe(2) Fe(4) Fe(1) 151.92(2) 2_655 . .
Fe(3) Fe(2) Fe(4) Fe(3) 79.54(2) 2_655 . .
Fe(3) Fe(2) Fe(4) S(1) 12.98(2) 2_655 . .
Fe(3) Fe(2) Fe(4) S(3) -145.53(3) 2_655 . .
Fe(3) Fe(2) Fe(4) S(4) 115.83(3) 2_655 . .
Fe(3) Fe(2) Fe(4) S(5) -47.06(5) 2_655 . .
Fe(4) Fe(2) Fe(3) Fe(2) -60.17(2) . 2_655 2_655
Fe(4) Fe(2) Fe(3) Fe(4) -2.91(3) . 2_655 2_655
Fe(4) Fe(2) Fe(3) S(2) -111.36(3) . 2_655 2_655
Fe(4) Fe(2) Fe(3) S(4) 50.94(7) . 2_655 2_655
Fe(4) Fe(2) Fe(3) S(1) -13.22(3) . 2_655 .
Fe(4) Fe(2) Fe(3) N(2) 134.38(11) . 2_655 .
Fe(3) Fe(2) S(1) Fe(2) 59.87(2) 2_655 . 2_655
Fe(3) Fe(2) S(1) Fe(3) 121.41(3) 2_655 . .
Fe(3) Fe(2) S(1) Fe(4) -164.59(3) 2_655 . .
Fe(3) Fe(2) S(1) Fe(4) -16.54(5) 2_655 . 2_655
S(1) Fe(2) Fe(3) Fe(2) -46.94(3) . 2_655 2_655
S(1) Fe(2) Fe(3) Fe(4) 10.31(3) . 2_655 2_655
S(1) Fe(2) Fe(3) S(2) -98.13(4) . 2_655 2_655
S(1) Fe(2) Fe(3) S(4) 64.17(6) . 2_655 2_655
S(1) Fe(2) Fe(3) N(2) 147.60(11) . 2_655 .
Fe(3) Fe(2) S(2) Fe(1) -152.38(2) 2_655 . .
Fe(3) Fe(2) S(2) Fe(3) -72.91(3) 2_655 . .
S(2) Fe(2) Fe(3) Fe(2) 47.82(3) . 2_655 2_655
S(2) Fe(2) Fe(3) Fe(4) 105.08(3) . 2_655 2_655
S(2) Fe(2) Fe(3) S(2) -3.37(5) . 2_655 2_655
S(2) Fe(2) Fe(3) S(4) 158.93(6) . 2_655 2_655
S(2) Fe(2) Fe(3) S(1) 94.77(4) . 2_655 .
S(2) Fe(2) Fe(3) N(2) -117.63(11) . 2_655 .
Fe(3) Fe(2) S(3) Fe(1) 145.03(4) 2_655 . .
Fe(3) Fe(2) S(3) Fe(4) 67.41(6) 2_655 . .
S(3) Fe(2) Fe(3) Fe(2) -111.34(6) . 2_655 2_655
S(3) Fe(2) Fe(3) Fe(4) -54.09(6) . 2_655 2_655
S(3) Fe(2) Fe(3) S(2) -162.53(6) . 2_655 2_655
S(3) Fe(2) Fe(3) S(4) -0.23(9) . 2_655 2_655
S(3) Fe(2) Fe(3) S(1) -64.40(6) . 2_655 .
S(3) Fe(2) Fe(3) N(2) 83.20(12) . 2_655 .
Fe(3) Fe(2) N(2) Si(3) -108.23(18) 2_655 . .
Fe(3) Fe(2) N(2) Si(4) 111.94(17) 2_655 . .
N(2) Fe(2) Fe(3) Fe(2) 165.46(11) . 2_655 2_655
N(2) Fe(2) Fe(3) Fe(4) -137.29(11) . 2_655 2_655
N(2) Fe(2) Fe(3) S(2) 114.26(11) . 2_655 2_655
N(2) Fe(2) Fe(3) S(4) -83.43(12) . 2_655 2_655
N(2) Fe(2) Fe(3) S(1) -147.60(11) . 2_655 .
Fe(4) Fe(2) S(1) Fe(2) -135.54(2) . . 2_655
Fe(4) Fe(2) S(1) Fe(3) -73.998(19) . . .
Fe(4) Fe(2) S(1) Fe(3) 164.59(3) . . 2_655
Fe(4) Fe(2) S(1) Fe(4) 148.05(7) . . 2_655
S(1) Fe(2) Fe(4) Fe(1) 138.94(3) . . .
S(1) Fe(2) Fe(4) Fe(3) 66.56(2) . . .
S(1) Fe(2) Fe(4) S(3) -158.51(4) . . .
S(1) Fe(2) Fe(4) S(4) 102.85(3) . . .
S(1) Fe(2) Fe(4) S(5) -60.04(5) . . .
Fe(4) Fe(2) S(2) Fe(1) -39.10(3) . . .
Fe(4) Fe(2) S(2) Fe(3) 40.37(2) . . .
S(2) Fe(2) Fe(4) Fe(1) 34.94(2) . . .
S(2) Fe(2) Fe(4) Fe(3) -37.44(2) . . .
S(2) Fe(2) Fe(4) S(1) -104.00(3) . . .
S(2) Fe(2) Fe(4) S(3) 97.49(4) . . .
S(2) Fe(2) Fe(4) S(4) -1.15(4) . . .
S(2) Fe(2) Fe(4) S(5) -164.04(5) . . .
Fe(4) Fe(2) S(3) Fe(1) 77.62(3) . . .
S(3) Fe(2) Fe(4) Fe(1) -62.55(3) . . .
S(3) Fe(2) Fe(4) Fe(3) -134.93(3) . . .
S(3) Fe(2) Fe(4) S(1) 158.51(4) . . .
S(3) Fe(2) Fe(4) S(4) -98.64(4) . . .
S(3) Fe(2) Fe(4) S(5) 98.47(5) . . .
Fe(4) Fe(2) N(2) Si(3) -179.63(8) . . .
Fe(4) Fe(2) N(2) Si(4) 40.54(18) . . .
Fe(4) Fe(2) N(2) Fe(3) -71.41(12) . . 2_655
N(2) Fe(2) Fe(4) Fe(1) -161.02(11) . . .
N(2) Fe(2) Fe(4) Fe(3) 126.61(10) . . .
N(2) Fe(2) Fe(4) S(1) 60.05(11) . . .
N(2) Fe(2) Fe(4) S(3) -98.46(11) . . .
N(2) Fe(2) Fe(4) S(4) 162.90(11) . . .
N(2) Fe(2) Fe(4) S(5) 0.01(11) . . .
S(1) Fe(2) S(2) Fe(1) -95.37(3) . . .
S(1) Fe(2) S(2) Fe(3) -15.89(3) . . .
S(2) Fe(2) S(1) Fe(2) -45.92(3) . . 2_655
S(2) Fe(2) S(1) Fe(3) 15.62(3) . . .
S(2) Fe(2) S(1) Fe(4) 89.62(3) . . .
S(2) Fe(2) S(1) Fe(3) -105.79(3) . . 2_655
S(2) Fe(2) S(1) Fe(4) -122.33(6) . . 2_655
S(1) Fe(2) S(3) Fe(1) 95.85(3) . . .
S(1) Fe(2) S(3) Fe(4) 18.24(3) . . .
S(3) Fe(2) S(1) Fe(2) -153.39(3) . . 2_655
S(3) Fe(2) S(1) Fe(3) -91.86(3) . . .
S(3) Fe(2) S(1) Fe(4) -17.86(3) . . .
S(3) Fe(2) S(1) Fe(3) 146.73(3) . . 2_655
S(3) Fe(2) S(1) Fe(4) 130.19(6) . . 2_655
S(1) Fe(2) N(2) Si(3) -133.98(14) . . .
S(1) Fe(2) N(2) Si(4) 86.20(12) . . .
S(1) Fe(2) N(2) Fe(3) -25.75(8) . . 2_655
N(2) Fe(2) S(1) Fe(2) 83.25(8) . . 2_655
N(2) Fe(2) S(1) Fe(3) 144.78(8) . . .
N(2) Fe(2) S(1) Fe(4) -141.22(8) . . .
N(2) Fe(2) S(1) Fe(3) 23.38(8) . . 2_655
N(2) Fe(2) S(1) Fe(4) 6.83(10) . . 2_655
S(2) Fe(2) S(3) Fe(1) -15.36(4) . . .
S(2) Fe(2) S(3) Fe(4) -92.98(3) . . .
S(3) Fe(2) S(2) Fe(1) 15.37(4) . . .
S(3) Fe(2) S(2) Fe(3) 94.85(3) . . .
S(2) Fe(2) N(2) Si(3) -19.0(2) . . .
S(2) Fe(2) N(2) Si(4) -158.79(9) . . .
S(2) Fe(2) N(2) Fe(3) 89.26(10) . . 2_655
N(2) Fe(2) S(2) Fe(1) 154.85(9) . . .
N(2) Fe(2) S(2) Fe(3) -125.67(9) . . .
S(3) Fe(2) N(2) Si(3) 113.78(14) . . .
S(3) Fe(2) N(2) Si(4) -26.04(17) . . .
S(3) Fe(2) N(2) Fe(3) -137.99(6) . . 2_655
N(2) Fe(2) S(3) Fe(1) -157.48(9) . . .
N(2) Fe(2) S(3) Fe(4) 124.90(9) . . .
Fe(2) Fe(3) Fe(4) Fe(1) -72.740(18) . . .
Fe(2) Fe(3) Fe(4) S(1) 67.41(2) . . .
Fe(2) Fe(3) Fe(4) S(3) -36.83(2) . . .
Fe(2) Fe(3) Fe(4) S(4) -135.19(3) . . .
Fe(2) Fe(3) Fe(4) S(5) 127.81(4) . . .
Fe(2) Fe(3) S(1) Fe(2) 118.10(3) . . 2_655
Fe(2) Fe(3) S(1) Fe(4) -73.723(19) . . .
Fe(2) Fe(3) S(1) Fe(3) 59.83(2) . . 2_655
Fe(2) Fe(3) S(1) Fe(4) 139.19(8) . . 2_655
Fe(2) Fe(3) S(2) Fe(1) 79.71(3) . . .
Fe(2) Fe(3) S(4) Fe(1) -38.95(3) . . .
Fe(2) Fe(3) S(4) Fe(4) 38.29(2) . . .
Fe(2) Fe(3) N(2) Fe(2) -20.85(15) . 2_655 2_655
Fe(2) Fe(3) N(2) Si(3) 98.40(14) . 2_655 2_655
Fe(2) Fe(3) N(2) Si(4) -130.96(11) . 2_655 2_655
Fe(2) Fe(3) Fe(4) Fe(1) -150.34(2) 2_655 . .
Fe(2) Fe(3) Fe(4) Fe(2) -77.60(2) 2_655 . .
Fe(2) Fe(3) Fe(4) S(1) -10.19(2) 2_655 . .
Fe(2) Fe(3) Fe(4) S(3) -114.43(3) 2_655 . .
Fe(2) Fe(3) Fe(4) S(4) 147.20(3) 2_655 . .
Fe(2) Fe(3) Fe(4) S(5) 50.21(5) 2_655 . .
Fe(2) Fe(3) S(1) Fe(2) -118.10(3) 2_655 . .
Fe(2) Fe(3) S(1) Fe(4) 168.18(3) 2_655 . .
Fe(2) Fe(3) S(1) Fe(3) -58.27(2) 2_655 . 2_655
Fe(2) Fe(3) S(1) Fe(4) 21.09(5) 2_655 . 2_655
Fe(2) Fe(3) S(2) Fe(1) 153.86(2) 2_655 . .
Fe(2) Fe(3) S(2) Fe(2) 74.15(3) 2_655 . .
Fe(2) Fe(3) S(4) Fe(1) -146.67(5) 2_655 . .
Fe(2) Fe(3) S(4) Fe(4) -69.43(6) 2_655 . .
Fe(2) Fe(3) N(2) Si(3) 119.26(18) 2_655 2_655 2_655
Fe(2) Fe(3) N(2) Si(4) -110.11(17) 2_655 2_655 2_655
Fe(4) Fe(3) S(1) Fe(2) 73.723(19) . . .
Fe(4) Fe(3) S(1) Fe(2) -168.18(3) . . 2_655
Fe(4) Fe(3) S(1) Fe(3) 133.55(2) . . 2_655
Fe(4) Fe(3) S(1) Fe(4) -147.09(7) . . 2_655
S(1) Fe(3) Fe(4) Fe(1) -140.15(3) . . .
S(1) Fe(3) Fe(4) Fe(2) -67.41(2) . . .
S(1) Fe(3) Fe(4) S(3) -104.24(3) . . .
S(1) Fe(3) Fe(4) S(4) 157.40(4) . . .
S(1) Fe(3) Fe(4) S(5) 60.40(5) . . .
Fe(4) Fe(3) S(2) Fe(1) 39.12(3) . . .
Fe(4) Fe(3) S(2) Fe(2) -40.59(2) . . .
S(2) Fe(3) Fe(4) Fe(1) -35.00(3) . . .
S(2) Fe(3) Fe(4) Fe(2) 37.73(3) . . .
S(2) Fe(3) Fe(4) S(1) 105.15(3) . . .
S(2) Fe(3) Fe(4) S(3) 0.91(4) . . .
S(2) Fe(3) Fe(4) S(4) -97.46(4) . . .
S(2) Fe(3) Fe(4) S(5) 165.55(5) . . .
Fe(4) Fe(3) S(4) Fe(1) -77.24(3) . . .
S(4) Fe(3) Fe(4) Fe(1) 62.45(3) . . .
S(4) Fe(3) Fe(4) Fe(2) 135.19(3) . . .
S(4) Fe(3) Fe(4) S(1) -157.40(4) . . .
S(4) Fe(3) Fe(4) S(3) 98.37(4) . . .
S(4) Fe(3) Fe(4) S(5) -97.00(5) . . .
Fe(4) Fe(3) N(2) Fe(2) 70.60(13) . 2_655 2_655
Fe(4) Fe(3) N(2) Si(3) -170.15(6) . 2_655 2_655
Fe(4) Fe(3) N(2) Si(4) -39.5(2) . 2_655 2_655
N(2) Fe(3) Fe(4) Fe(1) 162.23(12) 2_655 . .
N(2) Fe(3) Fe(4) Fe(2) -125.03(12) 2_655 . .
N(2) Fe(3) Fe(4) S(1) -57.62(12) 2_655 . .
N(2) Fe(3) Fe(4) S(3) -161.86(12) 2_655 . .
N(2) Fe(3) Fe(4) S(4) 99.78(12) 2_655 . .
N(2) Fe(3) Fe(4) S(5) 2.78(13) 2_655 . .
S(1) Fe(3) S(2) Fe(1) 95.89(3) . . .
S(1) Fe(3) S(2) Fe(2) 16.18(3) . . .
S(2) Fe(3) S(1) Fe(2) -15.81(3) . . .
S(2) Fe(3) S(1) Fe(2) 102.29(3) . . 2_655
S(2) Fe(3) S(1) Fe(4) -89.53(3) . . .
S(2) Fe(3) S(1) Fe(3) 44.02(3) . . 2_655
S(2) Fe(3) S(1) Fe(4) 123.38(6) . . 2_655
S(1) Fe(3) S(4) Fe(1) -96.60(3) . . .
S(1) Fe(3) S(4) Fe(4) -19.35(3) . . .
S(4) Fe(3) S(1) Fe(2) 92.82(3) . . .
S(4) Fe(3) S(1) Fe(2) -149.08(3) . . 2_655
S(4) Fe(3) S(1) Fe(4) 19.10(3) . . .
S(4) Fe(3) S(1) Fe(3) 152.65(3) . . 2_655
S(4) Fe(3) S(1) Fe(4) -128.00(6) . . 2_655
S(1) Fe(3) N(2) Fe(2) 26.08(9) . 2_655 2_655
S(1) Fe(3) N(2) Si(3) 145.34(12) . 2_655 2_655
S(1) Fe(3) N(2) Si(4) -84.03(14) . 2_655 2_655
N(2) Fe(3) S(1) Fe(2) -141.52(8) 2_655 . .
N(2) Fe(3) S(1) Fe(2) -23.42(8) 2_655 . 2_655
N(2) Fe(3) S(1) Fe(4) 144.75(8) 2_655 . .
N(2) Fe(3) S(1) Fe(3) -81.69(8) 2_655 . 2_655
N(2) Fe(3) S(1) Fe(4) -2.34(11) 2_655 . 2_655
S(2) Fe(3) S(4) Fe(1) 16.38(4) . . .
S(2) Fe(3) S(4) Fe(4) 93.62(3) . . .
S(4) Fe(3) S(2) Fe(1) -16.38(4) . . .
S(4) Fe(3) S(2) Fe(2) -96.09(3) . . .
S(2) Fe(3) N(2) Fe(2) -89.46(9) . 2_655 2_655
S(2) Fe(3) N(2) Si(3) 29.80(17) . 2_655 2_655
S(2) Fe(3) N(2) Si(4) 160.43(10) . 2_655 2_655
N(2) Fe(3) S(2) Fe(1) -154.46(9) 2_655 . .
N(2) Fe(3) S(2) Fe(2) 125.83(9) 2_655 . .
S(4) Fe(3) N(2) Fe(2) 140.56(6) . 2_655 2_655
S(4) Fe(3) N(2) Si(3) -100.18(13) . 2_655 2_655
S(4) Fe(3) N(2) Si(4) 30.45(18) . 2_655 2_655
N(2) Fe(3) S(4) Fe(1) 154.32(9) 2_655 . .
N(2) Fe(3) S(4) Fe(4) -128.44(9) 2_655 . .
Fe(1) Fe(4) S(1) Fe(2) -38.27(2) . . .
Fe(1) Fe(4) S(1) Fe(2) 54.02(7) . . 2_655
Fe(1) Fe(4) S(1) Fe(3) 37.08(2) . . .
Fe(1) Fe(4) S(1) Fe(3) -59.90(7) . . 2_655
Fe(1) Fe(4) S(1) Fe(4) 178.28(2) . . 2_655
Fe(1) Fe(4) S(3) Fe(2) 80.34(2) . . .
Fe(1) Fe(4) S(4) Fe(3) -80.54(2) . . .
Fe(1) Fe(4) S(5) C(13) 4.63(18) . . .
Fe(2) Fe(4) S(1) Fe(2) 92.29(7) . . 2_655
Fe(2) Fe(4) S(1) Fe(3) 75.35(3) . . .
Fe(2) Fe(4) S(1) Fe(3) -21.63(5) . . 2_655
Fe(2) Fe(4) S(1) Fe(4) -143.45(3) . . 2_655
Fe(2) Fe(4) S(3) Fe(1) -80.34(2) . . .
Fe(2) Fe(4) S(4) Fe(1) 41.04(2) . . .
Fe(2) Fe(4) S(4) Fe(3) -39.50(2) . . .
Fe(2) Fe(4) S(5) C(13) -130.87(14) . . .
Fe(3) Fe(4) S(1) Fe(2) -75.35(3) . . .
Fe(3) Fe(4) S(1) Fe(2) 16.94(5) . . 2_655
Fe(3) Fe(4) S(1) Fe(3) -96.98(7) . . 2_655
Fe(3) Fe(4) S(1) Fe(4) 141.20(3) . . 2_655
Fe(3) Fe(4) S(3) Fe(1) -40.56(2) . . .
Fe(3) Fe(4) S(3) Fe(2) 39.78(2) . . .
Fe(3) Fe(4) S(4) Fe(1) 80.54(2) . . .
Fe(3) Fe(4) S(5) C(13) 135.59(14) . . .
S(1) Fe(4) S(3) Fe(1) -99.32(3) . . .
S(1) Fe(4) S(3) Fe(2) -18.98(4) . . .
S(3) Fe(4) S(1) Fe(2) 18.61(3) . . .
S(3) Fe(4) S(1) Fe(2) 110.90(6) . . 2_655
S(3) Fe(4) S(1) Fe(3) 93.97(3) . . .
S(3) Fe(4) S(1) Fe(3) -3.01(8) . . 2_655
S(3) Fe(4) S(1) Fe(4) -124.83(3) . . 2_655
S(1) Fe(4) S(4) Fe(1) 100.20(3) . . .
S(1) Fe(4) S(4) Fe(3) 19.66(4) . . .
S(4) Fe(4) S(1) Fe(2) -94.62(3) . . .
S(4) Fe(4) S(1) Fe(2) -2.34(8) . . 2_655
S(4) Fe(4) S(1) Fe(3) -19.27(3) . . .
S(4) Fe(4) S(1) Fe(3) -116.25(6) . . 2_655
S(4) Fe(4) S(1) Fe(4) 121.93(3) . . 2_655
S(1) Fe(4) S(5) C(13) -177.72(14) . . .
S(5) Fe(4) S(1) Fe(2) 142.76(3) . . .
S(5) Fe(4) S(1) Fe(2) -124.95(7) . . 2_655
S(5) Fe(4) S(1) Fe(3) -141.89(3) . . .
S(5) Fe(4) S(1) Fe(3) 121.13(7) . . 2_655
S(5) Fe(4) S(1) Fe(4) -0.69(4) . . 2_655
S(3) Fe(4) S(4) Fe(1) -16.13(3) . . .
S(3) Fe(4) S(4) Fe(3) -96.67(3) . . .
S(4) Fe(4) S(3) Fe(1) 16.07(3) . . .
S(4) Fe(4) S(3) Fe(2) 96.42(3) . . .
S(3) Fe(4) S(5) C(13) -61.62(15) . . .
S(5) Fe(4) S(3) Fe(1) 151.85(3) . . .
S(5) Fe(4) S(3) Fe(2) -127.80(3) . . .
S(4) Fe(4) S(5) C(13) 68.15(15) . . .
S(5) Fe(4) S(4) Fe(1) -152.42(3) . . .
S(5) Fe(4) S(4) Fe(3) 127.03(3) . . .
Fe(4) S(5) C(13) N(3) -101.5(2) . . .
Fe(4) S(5) C(13) N(4) 79.9(3) . . .
C(1) Si(1) N(1) Fe(1) -177.8(2) . . .
C(1) Si(1) N(1) Si(2) -19.2(3) . . .
C(2) Si(1) N(1) Fe(1) 63.5(2) . . .
C(2) Si(1) N(1) Si(2) -137.8(2) . . .
C(3) Si(1) N(1) Fe(1) -60.6(2) . . .
C(3) Si(1) N(1) Si(2) 98.1(2) . . .
C(4) Si(2) N(1) Fe(1) -151.60(19) . . .
C(4) Si(2) N(1) Si(1) 49.5(2) . . .
C(5) Si(2) N(1) Fe(1) 89.1(2) . . .
C(5) Si(2) N(1) Si(1) -69.7(2) . . .
C(6) Si(2) N(1) Fe(1) -32.1(2) . . .
C(6) Si(2) N(1) Si(1) 169.1(2) . . .
C(7) Si(3) N(2) Fe(2) 23.2(2) . . .
C(7) Si(3) N(2) Si(4) 160.49(18) . . .
C(7) Si(3) N(2) Fe(3) -71.5(2) . . 2_655
C(8) Si(3) N(2) Fe(2) -95.8(2) . . .
C(8) Si(3) N(2) Si(4) 41.5(2) . . .
C(8) Si(3) N(2) Fe(3) 169.5(2) . . 2_655
C(9) Si(3) N(2) Fe(2) 143.9(2) . . .
C(9) Si(3) N(2) Si(4) -78.8(2) . . .
C(9) Si(3) N(2) Fe(3) 49.2(2) . . 2_655
C(10) Si(4) N(2) Fe(2) 67.7(2) . . .
C(10) Si(4) N(2) Si(3) -73.2(2) . . .
C(10) Si(4) N(2) Fe(3) 160.76(18) . . 2_655
C(11) Si(4) N(2) Fe(2) -171.71(18) . . .
C(11) Si(4) N(2) Si(3) 47.4(2) . . .
C(11) Si(4) N(2) Fe(3) -78.6(2) . . 2_655
C(12) Si(4) N(2) Fe(2) -52.63(19) . . .
C(12) Si(4) N(2) Si(3) 166.51(16) . . .
C(12) Si(4) N(2) Fe(3) 40.5(2) . . 2_655
C(14) N(3) C(13) S(5) 15.9(5) . . .
C(14) N(3) C(13) N(4) -165.5(3) . . .
C(15) N(3) C(13) S(5) -150.0(3) . . .
C(15) N(3) C(13) N(4) 28.6(5) . . .
C(16) N(4) C(13) S(5) -144.6(3) . . .
C(16) N(4) C(13) N(3) 36.8(5) . . .
C(17) N(4) C(13) S(5) 17.8(5) . . .
C(17) N(4) C(13) N(3) -160.8(3) . . .
C(18) C(19) C(20) C(21) 178.4(4) . . .
C(18) C(19) C(20) C(21) 178.4(4) . 2_755 2_755
C(20) C(19) C(20) C(21) -1.6(8) . 2_755 2_755
C(20) C(19) C(20) C(21) -1.6(8) 2_755 . .
C(19) C(20) C(21) C(22) 3.0(9) . . .
C(20) C(21) C(22) C(21) -1.5(8) . . 2_755
